data_4301920
loop_
_publ_author_name
'Jae-Hyuk Her'
'Peter W. Stephens'
'Jordi Ribas-Ari\~no'
'Juan J. Novoa'
'William W. Shum'
'Joel S. Miller'

_publ_contact_author_address
;
Department of Physics & Astronomy
Stony Brook University
Stony Brook
NY 11794-3800 
USA
;
_publ_contact_author_email pstephens@sunysb.edu
_publ_contact_author_fax 631-632-8176
_publ_contact_author_name 'Peter Stephens'
_publ_contact_author_phone 631-632-8156
_publ_section_title
;
Structure and Magnetic Interactions in the Organic-Based Ferromagnet
Decamethylferrocenium Tetracyanoethenide, [FeCp*2].+[TCNE].-
;
_journal_name_full 'Inorganic Chemistry'
_journal_page_first 3296
_journal_page_last 3307
_journal_paper_doi 10.1021/ic801679m
_journal_volume 48
_journal_year 2009
_chemical_formula_moiety 'C20 H30 Fe 1+, C6 N4 1-'
_chemical_formula_structural '(Fe(C5(C H3)5)2) (C2(C N)4)'
_chemical_formula_sum 'C26 H30 Fe N4'
_chemical_formula_weight 454.4
_chemical_name_systematic
; 
decamethylferrocenium tetracyanoethenide
;
_space_group_crystal_system monoclinic
_space_group_IT_number 11
_space_group_name_H-M_alt 'P 1 21/m 1'
_symmetry_space_group_name_Hall '-P 2yb'
_symmetry_space_group_name_H-M 'P 1 21/m 1'
_cell_angle_alpha 90
_cell_angle_beta 113.153(1)
_cell_angle_gamma 90
_cell_formula_units_Z 2
_cell_length_a 9.7100(7)
_cell_length_b 14.4926(10)
_cell_length_c 9.4997(7)
_cell_measurement_temperature 250
_cell_volume 1229.16(15)
_computing_cell_refinement TOPAS-Academic
_computing_data_collection Super
_computing_data_reduction TOPAS-Academic
_computing_molecular_graphics Diamond
_computing_structure_refinement TOPAS-Academic
_computing_structure_solution TOPAS-Academic
_diffrn_ambient_temperature 250
_diffrn_detector 'NaI scintillation counter'
_diffrn_measurement_device_type 'Huber diffractometer'
_diffrn_radiation_monochromator 'Si(111) double reflection monochromator'
_diffrn_radiation_type synchrotron
_diffrn_radiation_wavelength 0.699532
_diffrn_source synchrotron
_exptl_absorpt_correction_type none
_pd_char_colour black
_pd_instr_location
; 
X3B1, National Synchrotron Light Source, Brookhaven National Laboratory
;
_pd_meas_2theta_range_inc .005
_pd_meas_2theta_range_max 32.490
_pd_meas_2theta_range_min 4.0
_pd_meas_number_of_points 5699
_pd_meas_scan_method step
_pd_proc_2theta_range_inc 0.005
_pd_proc_2theta_range_max 32.5
_pd_proc_2theta_range_min 4.
_pd_proc_ls_background_function
;
Manual extraction
;
_pd_proc_ls_pref_orient_corr
; 
none
;
_pd_proc_ls_profile_function
;
Simple_Axial_model function with Rp=9999,Rs=330 in TOPAS-Academic
;
_pd_proc_ls_prof_R_factor 0.040
_pd_proc_ls_prof_wR_expected 0.022
_pd_proc_ls_prof_wR_factor 0.047
_pd_proc_wavelength 0.699532
_pd_spec_mounting
;
glass capillary(diameter 1mm)
;
_pd_spec_mount_mode transmission
_pd_spec_shape cylinder
_refine_ls_extinction_method none
_refine_ls_goodness_of_fit_all 2.125
_refine_ls_hydrogen_treatment mixed
_refine_ls_number_parameters 48
_refine_ls_shift/su_max .001
_refine_ls_weighting_details 1/(sigma*sigma)
_refine_ls_weighting_scheme sigma
_cod_data_source_file ic801679m_si_003.cif
_cod_data_source_block 250K
_cod_original_cell_volume 1229.2(2)
_cod_database_code 4301920

loop_
_symmetry_equiv_pos_site_id
_symmetry_equiv_pos_as_xyz
1 'x, y, z'
2 '-x, y+1/2, -z'
3 '-x, -y, -z'
4 'x, -y+1/2, z'

loop_
_atom_site_aniso_label
_atom_site_aniso_U_11
_atom_site_aniso_U_22
_atom_site_aniso_U_33
_atom_site_aniso_U_12
_atom_site_aniso_U_13
_atom_site_aniso_U_23
_atom_site_aniso_type_symbol
? ? ? ? ? ? ? ?

loop_
_atom_site_label
_atom_site_type_symbol
_atom_site_symmetry_multiplicity
_atom_site_fract_x
_atom_site_fract_y
_atom_site_fract_z
_atom_site_occupancy
_atom_site_B_iso_or_equiv
C1 C 4 0.9411309 0.2036758 0.8660875 0.5 3.837710
C2 C 4 1.01357 0.1588446 0.7914852 0.5 3.837710
C3 C 4 1.076851 0.2223093 0.7323111 0.5 3.837710
C4 C 4 1.043521 0.3063639 0.7703417 0.5 3.837710
C5 C 4 0.9596413 0.2948478 0.85302 0.5 3.837710
C6 C 4 0.854983 0.1597818 0.9491283 0.5 3.837710
C7 C 4 1.022246 0.0562665 0.7768717 0.5 3.837710
C8 C 4 1.16836 0.2028065 0.6402385 0.5 3.837710
C9 C 4 1.091402 0.3968886 0.7280512 0.5 3.837710
C10 C 4 0.8977236 0.3702979 0.9189556 0.5 3.837710
Fe11 Fe 4 0.84569 0.23977 0.63579 0.5 4.596810
C12 C 4 0.617759 0.2110839 0.5333634 0.5 3.837710
C13 C 4 0.6388667 0.3016544 0.5176801 0.5 3.837710
C14 C 4 0.7229511 0.310243 0.434627 0.5 3.837710
C15 C 4 0.7538106 0.2249805 0.3989808 0.5 3.837710
C16 C 4 0.6887983 0.1636968 0.4600033 0.5 3.837710
C17 C 4 0.5304774 0.1701804 0.6177056 0.5 3.837710
C18 C 4 0.5792149 0.3793079 0.5814927 0.5 3.837710
C19 C 4 0.773366 0.399139 0.3897232 0.5 3.837710
C20 C 4 0.8446204 0.2022677 0.3074161 0.5 3.837710
C21 C 4 0.694507 0.06076356 0.4483169 0.5 3.837710
H6a H 4 0.8209793 0.08489827 0.9117419 0.5 3.837710
H6b H 4 0.9211179 0.1570786 1.079413 0.5 3.837710
H6c H 4 0.7455139 0.1979636 0.930779 0.5 3.837710
H7a H 4 1.053536 0.03461789 0.6768443 0.5 3.837710
H7b H 4 1.10994 0.02243532 0.8840786 0.5 3.837710
H7c H 4 0.9110488 0.01965862 0.7565732 0.5 3.837710
H8a H 4 1.205408 0.2686439 0.5973834 0.5 3.837710
H8b H 4 1.276549 0.1628605 0.7078645 0.5 3.837710
H8c H 4 1.105275 0.159407 0.5328112 0.5 3.837710
H9a H 4 1.18201 0.433221 0.8301269 0.5 3.837710
H9b H 4 1.140485 0.3898669 0.6364569 0.5 3.837710
H9c H 4 0.9946935 0.4488449 0.6796045 0.5 3.837710
H10a H 4 0.7966171 0.4069591 0.8285437 0.5 3.837710
H10b H 4 0.8573402 0.344355 1.01056 0.5 3.837710
H10c H 4 0.983628 0.4273136 0.976956 0.5 3.837710
H17a H 4 0.5400355 0.212302 0.7236492 0.5 3.837710
H17b H 4 0.4044731 0.1647593 0.543757 0.5 3.837710
H17c H 4 0.5685679 0.09675961 0.6614272 0.5 3.837710
H18a H 4 0.6682046 0.4341437 0.6425949 0.5 3.837710
H18b H 4 0.4825792 0.4182785 0.4892497 0.5 3.837710
H18c H 4 0.5333096 0.3552137 0.6699202 0.5 3.837710
H19a H 4 0.6767861 0.4403385 0.3014534 0.5 3.837710
H19b H 4 0.8290316 0.4481591 0.4915011 0.5 3.837710
H19c H 4 0.8595392 0.388724 0.3359037 0.5 3.837710
H20a H 4 0.8357384 0.2574436 0.2173609 0.5 3.837710
H20b H 4 0.9702989 0.1948932 0.3815374 0.5 3.837710
H20c H 4 0.8093469 0.1340764 0.2411495 0.5 3.837710
H21a H 4 0.5787404 0.02667901 0.4114863 0.5 3.837710
H21b H 4 0.7418128 0.0368892 0.3608777 0.5 3.837710
H21c H 4 0.7680927 0.02631603 0.5620957 0.5 3.837710
C22 C 4 0.36121 0.26243 0.12018 0.5 7.303810
C23 C 4 0.3354847 0.1805529 0.1469918 0.5 7.303810
C24 C 4 0.4450502 0.277192 0.03156754 0.5 7.303810
C25 C 4 0.3044956 0.3340026 0.1805209 0.5 7.303810
C26 C 4 0.392199 0.1089803 0.08665089 0.5 7.303810
C27 C 4 0.2516445 0.1657908 0.2356043 0.5 7.303810
N28 N 4 0.5115788 0.2995421 -0.038696 0.5 7.303810
N29 N 4 0.2654223 0.3990357 0.2221696 0.5 7.303810
N30 N 4 0.4312724 0.04394713 0.04500223 0.5 7.303810
N31 N 4 0.1851158 0.1434408 0.3058678 0.5 7.303810

loop_
_atom_type_symbol
_atom_type_description
_atom_type_scat_dispersion_real
_atom_type_scat_dispersion_imag
_atom_type_scat_source
_atom_type_scat_length_neutron
? ? ? ? ? ?

loop_
_geom_angle_atom_site_label_1
_geom_angle_atom_site_label_2
_geom_angle_atom_site_label_3
_geom_angle
_geom_angle_site_symmetry_1
_geom_angle_site_symmetry_2
_geom_angle_site_symmetry_3
_geom_angle_publ_flag
C2 C1 C5 108.00 1_555 1_555 1_555 no
C2 C1 C6 126.00 1_555 1_555 1_555 no
C2 C1 Fe11 71.12 1_555 1_555 1_555 no
C5 C1 C6 126.00 1_555 1_555 1_555 no
C5 C1 Fe11 71.12 1_555 1_555 1_555 no
C6 C1 Fe11 123.40 1_555 1_555 1_555 no
C1 C2 C3 108.00 1_555 1_555 1_555 no
C1 C2 C7 126.00 1_555 1_555 1_555 no
C1 C2 Fe11 71.12 1_555 1_555 1_555 no
C3 C2 C7 125.99 1_555 1_555 1_555 no
C3 C2 Fe11 71.12 1_555 1_555 1_555 no
C7 C2 Fe11 123.40 1_555 1_555 1_555 no
C2 C3 C4 108.00 1_555 1_555 1_555 no
C2 C3 C8 126.00 1_555 1_555 1_555 no
C2 C3 Fe11 71.12 1_555 1_555 1_555 no
C4 C3 C8 126.00 1_555 1_555 1_555 no
C4 C3 Fe11 71.12 1_555 1_555 1_555 no
C8 C3 Fe11 123.40 1_555 1_555 1_555 no
C3 C4 C5 108.00 1_555 1_555 1_555 no
C3 C4 C9 126.00 1_555 1_555 1_555 no
C3 C4 Fe11 71.12 1_555 1_555 1_555 no
C5 C4 C9 125.99 1_555 1_555 1_555 no
C5 C4 Fe11 71.12 1_555 1_555 1_555 no
C9 C4 Fe11 123.40 1_555 1_555 1_555 no
C1 C5 C4 108.00 1_555 1_555 1_555 no
C1 C5 C10 126.00 1_555 1_555 1_555 no
C1 C5 Fe11 71.12 1_555 1_555 1_555 no
C4 C5 C10 126.00 1_555 1_555 1_555 no
C4 C5 Fe11 71.12 1_555 1_555 1_555 no
C10 C5 Fe11 123.40 1_555 1_555 1_555 no
H6a C6 H6b 105.77 1_555 1_555 1_555 no
H6a C6 H6c 105.76 1_555 1_555 1_555 no
H6a C6 C1 112.97 1_555 1_555 1_555 no
H6b C6 H6c 105.76 1_555 1_555 1_555 no
H6b C6 C1 112.96 1_555 1_555 1_555 no
H6c C6 C1 112.96 1_555 1_555 1_555 no
H7a C7 H7b 105.76 1_555 1_555 1_555 no
H7a C7 H7c 105.76 1_555 1_555 1_555 no
H7a C7 C2 112.97 1_555 1_555 1_555 no
H7b C7 H7c 105.76 1_555 1_555 1_555 no
H7b C7 C2 112.96 1_555 1_555 1_555 no
H7c C7 C2 112.97 1_555 1_555 1_555 no
H8a C8 H8b 105.76 1_555 1_555 1_555 no
H8a C8 H8c 105.75 1_555 1_555 1_555 no
H8a C8 C3 112.97 1_555 1_555 1_555 no
H8b C8 H8c 105.75 1_555 1_555 1_555 no
H8b C8 C3 112.97 1_555 1_555 1_555 no
H8c C8 C3 112.97 1_555 1_555 1_555 no
H9a C9 H9b 105.76 1_555 1_555 1_555 no
H9a C9 H9c 105.77 1_555 1_555 1_555 no
H9a C9 C4 112.96 1_555 1_555 1_555 no
H9b C9 H9c 105.76 1_555 1_555 1_555 no
H9b C9 C4 112.97 1_555 1_555 1_555 no
H9c C9 C4 112.97 1_555 1_555 1_555 no
H10a C10 H10b 105.77 1_555 1_555 1_555 no
H10a C10 H10c 105.76 1_555 1_555 1_555 no
H10a C10 C5 112.96 1_555 1_555 1_555 no
H10b C10 H10c 105.76 1_555 1_555 1_555 no
H10b C10 C5 112.96 1_555 1_555 1_555 no
H10c C10 C5 112.96 1_555 1_555 1_555 no
C13 C12 C16 108.00 1_555 1_555 1_555 no
C13 C12 C17 126.00 1_555 1_555 1_555 no
C13 C12 Fe11 71.12 1_555 1_555 1_555 no
C16 C12 C17 126.01 1_555 1_555 1_555 no
C16 C12 Fe11 71.12 1_555 1_555 1_555 no
C17 C12 Fe11 123.40 1_555 1_555 1_555 no
C12 C13 C14 108.00 1_555 1_555 1_555 no
C12 C13 C18 126.00 1_555 1_555 1_555 no
C12 C13 Fe11 71.12 1_555 1_555 1_555 no
C14 C13 C18 126.00 1_555 1_555 1_555 no
C14 C13 Fe11 71.12 1_555 1_555 1_555 no
C18 C13 Fe11 123.40 1_555 1_555 1_555 no
C13 C14 C15 108.00 1_555 1_555 1_555 no
C13 C14 C19 126.00 1_555 1_555 1_555 no
C13 C14 Fe11 71.12 1_555 1_555 1_555 no
C15 C14 C19 126.00 1_555 1_555 1_555 no
C15 C14 Fe11 71.12 1_555 1_555 1_555 no
C19 C14 Fe11 123.40 1_555 1_555 1_555 no
C14 C15 C16 108.00 1_555 1_555 1_555 no
C14 C15 C20 126.00 1_555 1_555 1_555 no
C14 C15 Fe11 71.12 1_555 1_555 1_555 no
C16 C15 C20 126.00 1_555 1_555 1_555 no
C16 C15 Fe11 71.12 1_555 1_555 1_555 no
C20 C15 Fe11 123.40 1_555 1_555 1_555 no
C12 C16 C15 108.00 1_555 1_555 1_555 no
C12 C16 C21 125.99 1_555 1_555 1_555 no
C12 C16 Fe11 71.12 1_555 1_555 1_555 no
C15 C16 C21 126.00 1_555 1_555 1_555 no
C15 C16 Fe11 71.12 1_555 1_555 1_555 no
C21 C16 Fe11 123.40 1_555 1_555 1_555 no
H17a C17 H17b 105.76 1_555 1_555 1_555 no
H17a C17 H17c 105.76 1_555 1_555 1_555 no
H17a C17 C12 112.97 1_555 1_555 1_555 no
H17b C17 H17c 105.76 1_555 1_555 1_555 no
H17b C17 C12 112.96 1_555 1_555 1_555 no
H17c C17 C12 112.97 1_555 1_555 1_555 no
H18a C18 H18b 105.76 1_555 1_555 1_555 no
H18a C18 H18c 105.76 1_555 1_555 1_555 no
H18a C18 C13 112.96 1_555 1_555 1_555 no
H18b C18 H18c 105.77 1_555 1_555 1_555 no
H18b C18 C13 112.97 1_555 1_555 1_555 no
H18c C18 C13 112.96 1_555 1_555 1_555 no
H19a C19 H19b 105.76 1_555 1_555 1_555 no
H19a C19 H19c 105.76 1_555 1_555 1_555 no
H19a C19 C14 112.97 1_555 1_555 1_555 no
H19b C19 H19c 105.77 1_555 1_555 1_555 no
H19b C19 C14 112.96 1_555 1_555 1_555 no
H19c C19 C14 112.96 1_555 1_555 1_555 no
H20a C20 H20b 105.76 1_555 1_555 1_555 no
H20a C20 H20c 105.75 1_555 1_555 1_555 no
H20a C20 C15 112.97 1_555 1_555 1_555 no
H20b C20 H20c 105.76 1_555 1_555 1_555 no
H20b C20 C15 112.97 1_555 1_555 1_555 no
H20c C20 C15 112.97 1_555 1_555 1_555 no
H21a C21 H21b 105.76 1_555 1_555 1_555 no
H21a C21 H21c 105.76 1_555 1_555 1_555 no
H21a C21 C16 112.96 1_555 1_555 1_555 no
H21b C21 H21c 105.77 1_555 1_555 1_555 no
H21b C21 C16 112.96 1_555 1_555 1_555 no
H21c C21 C16 112.96 1_555 1_555 1_555 no
C23 C22 C24 118.33 1_555 1_555 1_555 no
C23 C22 C25 118.34 1_555 1_555 1_555 no
C24 C22 C25 123.33 1_555 1_555 1_555 no
C22 C23 C26 118.34 1_555 1_555 1_555 no
C22 C23 C27 118.33 1_555 1_555 1_555 no
C26 C23 C27 123.33 1_555 1_555 1_555 no
N28 C24 C22 172.34 1_555 1_555 1_555 no
N29 C25 C22 172.34 1_555 1_555 1_555 no
N30 C26 C23 172.34 1_555 1_555 1_555 no
N31 C27 C23 172.34 1_555 1_555 1_555 no
C1 Fe11 C2 37.76 1_555 1_555 1_555 no
C1 Fe11 C3 63.14 1_555 1_555 1_555 no
C1 Fe11 C4 63.14 1_555 1_555 1_555 no
C1 Fe11 C5 37.76 1_555 1_555 1_555 no
C1 Fe11 C12 113.21 1_555 1_555 1_555 no
C1 Fe11 C13 127.77 1_555 1_555 1_555 no
C1 Fe11 C14 161.38 1_555 1_555 1_555 no
C1 Fe11 C15 159.45 1_555 1_555 1_555 no
C1 Fe11 C16 126.46 1_555 1_555 1_555 no
C2 Fe11 C3 37.76 1_555 1_555 1_555 no
C2 Fe11 C4 63.14 1_555 1_555 1_555 no
C2 Fe11 C5 63.14 1_555 1_555 1_555 no
C2 Fe11 C12 127.77 1_555 1_555 1_555 no
C2 Fe11 C13 161.38 1_555 1_555 1_555 no
C2 Fe11 C14 159.45 1_555 1_555 1_555 no
C2 Fe11 C15 126.46 1_555 1_555 1_555 no
C2 Fe11 C16 113.21 1_555 1_555 1_555 no
C3 Fe11 C4 37.76 1_555 1_555 1_555 no
C3 Fe11 C5 63.14 1_555 1_555 1_555 no
C3 Fe11 C12 161.38 1_555 1_555 1_555 no
C3 Fe11 C13 159.45 1_555 1_555 1_555 no
C3 Fe11 C14 126.46 1_555 1_555 1_555 no
C3 Fe11 C15 113.21 1_555 1_555 1_555 no
C3 Fe11 C16 127.77 1_555 1_555 1_555 no
C4 Fe11 C5 37.76 1_555 1_555 1_555 no
C4 Fe11 C12 159.45 1_555 1_555 1_555 no
C4 Fe11 C13 126.46 1_555 1_555 1_555 no
C4 Fe11 C14 113.21 1_555 1_555 1_555 no
C4 Fe11 C15 127.77 1_555 1_555 1_555 no
C4 Fe11 C16 161.38 1_555 1_555 1_555 no
C5 Fe11 C12 126.46 1_555 1_555 1_555 no
C5 Fe11 C13 113.21 1_555 1_555 1_555 no
C5 Fe11 C14 127.77 1_555 1_555 1_555 no
C5 Fe11 C15 161.38 1_555 1_555 1_555 no
C5 Fe11 C16 159.45 1_555 1_555 1_555 no
C12 Fe11 C13 37.76 1_555 1_555 1_555 no
C12 Fe11 C14 63.14 1_555 1_555 1_555 no
C12 Fe11 C15 63.14 1_555 1_555 1_555 no
C12 Fe11 C16 37.76 1_555 1_555 1_555 no
C13 Fe11 C14 37.76 1_555 1_555 1_555 no
C13 Fe11 C15 63.14 1_555 1_555 1_555 no
C13 Fe11 C16 63.14 1_555 1_555 1_555 no
C14 Fe11 C15 37.76 1_555 1_555 1_555 no
C14 Fe11 C16 63.14 1_555 1_555 1_555 no
C15 Fe11 C16 37.76 1_555 1_555 1_555 no

loop_
_geom_bond_atom_site_label_1
_geom_bond_atom_site_label_2
_geom_bond_distance
_geom_bond_site_symmetry_1
_geom_bond_site_symmetry_2
_geom_bond_publ_flag
C1 C2 1.346 1_555 1_555 no
C1 C5 1.346 1_555 1_555 no
C1 C6 1.499 1_555 1_555 no
C1 Fe11 2.080 1_555 1_555 no
C2 C1 1.346 1_555 1_555 no
C2 C3 1.346 1_555 1_555 no
C2 C7 1.499 1_555 1_555 no
C2 Fe11 2.080 1_555 1_555 no
C3 C2 1.346 1_555 1_555 no
C3 C4 1.346 1_555 1_555 no
C3 C8 1.499 1_555 1_555 no
C3 Fe11 2.080 1_555 1_555 no
C4 C3 1.346 1_555 1_555 no
C4 C5 1.346 1_555 1_555 no
C4 C9 1.499 1_555 1_555 no
C4 Fe11 2.080 1_555 1_555 no
C5 C1 1.346 1_555 1_555 no
C5 C4 1.346 1_555 1_555 no
C5 C10 1.499 1_555 1_555 no
C5 Fe11 2.080 1_555 1_555 no
C6 H6a 1.149 1_555 1_555 no
C6 H6b 1.149 1_555 1_555 no
C6 H6c 1.149 1_555 1_555 no
C6 C1 1.499 1_555 1_555 no
C7 H7a 1.149 1_555 1_555 no
C7 H7b 1.149 1_555 1_555 no
C7 H7c 1.149 1_555 1_555 no
C7 C2 1.499 1_555 1_555 no
C8 H8a 1.149 1_555 1_555 no
C8 H8b 1.149 1_555 1_555 no
C8 H8c 1.149 1_555 1_555 no
C8 C3 1.499 1_555 1_555 no
C9 H9a 1.149 1_555 1_555 no
C9 H9b 1.149 1_555 1_555 no
C9 H9c 1.149 1_555 1_555 no
C9 C4 1.499 1_555 1_555 no
C10 H10a 1.149 1_555 1_555 no
C10 H10b 1.149 1_555 1_555 no
C10 H10c 1.149 1_555 1_555 no
C10 C5 1.499 1_555 1_555 no
C12 C13 1.346 1_555 1_555 no
C12 C16 1.346 1_555 1_555 no
C12 C17 1.499 1_555 1_555 no
C12 Fe11 2.080 1_555 1_555 no
C13 C12 1.346 1_555 1_555 no
C13 C14 1.346 1_555 1_555 no
C13 C18 1.499 1_555 1_555 no
C13 Fe11 2.079 1_555 1_555 no
C14 C13 1.346 1_555 1_555 no
C14 C15 1.346 1_555 1_555 no
C14 C19 1.499 1_555 1_555 no
C14 Fe11 2.080 1_555 1_555 no
C15 C14 1.346 1_555 1_555 no
C15 C16 1.346 1_555 1_555 no
C15 C20 1.499 1_555 1_555 no
C15 Fe11 2.080 1_555 1_555 no
C16 C12 1.346 1_555 1_555 no
C16 C15 1.346 1_555 1_555 no
C16 C21 1.499 1_555 1_555 no
C16 Fe11 2.080 1_555 1_555 no
C17 H17a 1.149 1_555 1_555 no
C17 H17b 1.149 1_555 1_555 no
C17 H17c 1.149 1_555 1_555 no
C17 C12 1.499 1_555 1_555 no
C18 H18a 1.149 1_555 1_555 no
C18 H18b 1.149 1_555 1_555 no
C18 H18c 1.149 1_555 1_555 no
C18 C13 1.499 1_555 1_555 no
C19 H19a 1.149 1_555 1_555 no
C19 H19b 1.149 1_555 1_555 no
C19 H19c 1.149 1_555 1_555 no
C19 C14 1.499 1_555 1_555 no
C20 H20a 1.149 1_555 1_555 no
C20 H20b 1.149 1_555 1_555 no
C20 H20c 1.149 1_555 1_555 no
C20 C15 1.499 1_555 1_555 no
C21 H21a 1.149 1_555 1_555 no
C21 H21b 1.149 1_555 1_555 no
C21 H21c 1.149 1_555 1_555 no
C21 C16 1.499 1_555 1_555 no
C22 C23 1.259 1_555 1_555 no
C22 C24 1.399 1_555 1_555 no
C22 C25 1.399 1_555 1_555 no
C23 C22 1.259 1_555 1_555 no
C23 C26 1.399 1_555 1_555 no
C23 C27 1.399 1_555 1_555 no
C24 N28 1.143 1_555 1_555 no
C24 C22 1.399 1_555 1_555 no
C25 N29 1.143 1_555 1_555 no
C25 C22 1.399 1_555 1_555 no
C26 N30 1.143 1_555 1_555 no
C26 C23 1.399 1_555 1_555 no
C27 N31 1.143 1_555 1_555 no
C27 C23 1.399 1_555 1_555 no
H6a C6 1.149 1_555 1_555 no
H6b C6 1.149 1_555 1_555 no
H6c C6 1.149 1_555 1_555 no
H7a C7 1.149 1_555 1_555 no
H7b C7 1.149 1_555 1_555 no
H7c C7 1.149 1_555 1_555 no
H8a C8 1.149 1_555 1_555 no
H8b C8 1.149 1_555 1_555 no
H8c C8 1.149 1_555 1_555 no
H9a C9 1.149 1_555 1_555 no
H9b C9 1.149 1_555 1_555 no
H9c C9 1.149 1_555 1_555 no
H10a C10 1.149 1_555 1_555 no
H10b C10 1.149 1_555 1_555 no
H10c C10 1.149 1_555 1_555 no
H17a C17 1.149 1_555 1_555 no
H17b C17 1.149 1_555 1_555 no
H17c C17 1.149 1_555 1_555 no
H18a C18 1.149 1_555 1_555 no
H18b C18 1.149 1_555 1_555 no
H18c C18 1.149 1_555 1_555 no
H19a C19 1.149 1_555 1_555 no
H19b C19 1.149 1_555 1_555 no
H19c C19 1.149 1_555 1_555 no
H20a C20 1.149 1_555 1_555 no
H20b C20 1.149 1_555 1_555 no
H20c C20 1.149 1_555 1_555 no
H21a C21 1.149 1_555 1_555 no
H21b C21 1.149 1_555 1_555 no
H21c C21 1.149 1_555 1_555 no
N28 C24 1.143 1_555 1_555 no
N29 C25 1.143 1_555 1_555 no
N30 C26 1.143 1_555 1_555 no
N31 C27 1.143 1_555 1_555 no
Fe11 C1 2.080 1_555 1_555 no
Fe11 C2 2.080 1_555 1_555 no
Fe11 C3 2.080 1_555 1_555 no
Fe11 C4 2.080 1_555 1_555 no
Fe11 C5 2.080 1_555 1_555 no
Fe11 C12 2.080 1_555 1_555 no
Fe11 C13 2.079 1_555 1_555 no
Fe11 C14 2.080 1_555 1_555 no
Fe11 C15 2.080 1_555 1_555 no
Fe11 C16 2.080 1_555 1_555 no
